data_7118246
loop_
_publ_author_name
'Yu, Zhunzhun'
'Qiu, Haile'
'Liu, Lu'
'Zhang, Junliang'

_publ_section_title
;
 Gold-catalyzed construction of two adjacent quaternary stereocenters via
 sequential C-H functionalization and aldol annulation.
;
_journal_issue 11
_journal_name_full 'Chemical communications (Cambridge, England)'
_journal_page_first 2257
_journal_page_last 2260
_journal_paper_doi 10.1039/c5cc08880a
_journal_volume 52
_journal_year 2016
_chemical_formula_sum 'C21 H23 Br O5'
_chemical_formula_weight 435.30
_chemical_name_systematic
; 
 ? 
;
_space_group_IT_number 14
_symmetry_cell_setting monoclinic
_symmetry_space_group_name_Hall '-P 2ybc'
_symmetry_space_group_name_H-M 'P 1 21/c 1'
_atom_sites_solution_hydrogens geom
_atom_sites_solution_primary direct
_atom_sites_solution_secondary difmap
_audit_creation_method SHELXL-97
_audit_update_record
;
2015-07-04 deposited with the CCDC.
2015-12-03 downloaded from the CCDC.
;
_cell_angle_alpha 90.00
_cell_angle_beta 99.0800(10)
_cell_angle_gamma 90.00
_cell_formula_units_Z 4
_cell_length_a 9.2166(3)
_cell_length_b 9.0685(3)
_cell_length_c 23.2491(8)
_cell_measurement_temperature 296(2)
_cell_volume 1918.83(11)
_computing_structure_refinement 'SHELXL-97 (Sheldrick, 2008)'
_computing_structure_solution 'SHELXS-97 (Sheldrick, 2008)'
_diffrn_ambient_temperature 296(2)
_diffrn_measured_fraction_theta_full 0.999
_diffrn_measured_fraction_theta_max 0.999
_diffrn_radiation_monochromator graphite
_diffrn_radiation_source 'fine-focus sealed tube'
_diffrn_radiation_type MoK\a
_diffrn_radiation_wavelength 0.71073
_diffrn_reflns_av_R_equivalents 0.0716
_diffrn_reflns_av_sigmaI/netI 0.0567
_diffrn_reflns_limit_h_max 10
_diffrn_reflns_limit_h_min -10
_diffrn_reflns_limit_k_max 10
_diffrn_reflns_limit_k_min -10
_diffrn_reflns_limit_l_max 27
_diffrn_reflns_limit_l_min -22
_diffrn_reflns_number 19351
_diffrn_reflns_theta_full 25.01
_diffrn_reflns_theta_max 25.01
_diffrn_reflns_theta_min 1.77
_exptl_absorpt_coefficient_mu 2.172
_exptl_absorpt_correction_T_max 0.7961
_exptl_absorpt_correction_T_min 0.5169
_exptl_absorpt_correction_type multi-scan
_exptl_absorpt_process_details sadabs
_exptl_crystal_colour colorless
_exptl_crystal_density_diffrn 1.507
_exptl_crystal_density_method 'not measured'
_exptl_crystal_description block
_exptl_crystal_F_000 896
_exptl_crystal_size_max 0.35
_exptl_crystal_size_mid 0.26
_exptl_crystal_size_min 0.11
_refine_diff_density_max 1.821
_refine_diff_density_min -0.824
_refine_diff_density_rms 0.209
_refine_ls_extinction_method none
_refine_ls_goodness_of_fit_ref 1.142
_refine_ls_hydrogen_treatment constr
_refine_ls_matrix_type full
_refine_ls_number_parameters 244
_refine_ls_number_reflns 3374
_refine_ls_number_restraints 0
_refine_ls_restrained_S_all 1.142
_refine_ls_R_factor_all 0.1123
_refine_ls_R_factor_gt 0.0928
_refine_ls_shift/su_max 0.000
_refine_ls_shift/su_mean 0.000
_refine_ls_structure_factor_coef Fsqd
_refine_ls_weighting_details 'calc w=1/[\s^2^(Fo^2^)+(0.1807P)^2^+1.8389P] where P=(Fo^2^+2Fc^2^)/3'
_refine_ls_weighting_scheme calc
_refine_ls_wR_factor_gt 0.2416
_refine_ls_wR_factor_ref 0.2745
_reflns_number_gt 2534
_reflns_number_total 3374
_reflns_threshold_expression >2sigma(I)
_cod_data_source_file c5cc08880a2.cif
_cod_data_source_block z
_cod_depositor_comments
;
The following automatic conversions were performed:

'_symmetry_cell_setting' value 'Monoclinic' changed to 'monoclinic'
according to
/usr/data/users/saulius/crontab/automatic-downloads/rss-feeds/RSC/lib/dictionaries/cif_core.dic
dictionary named 'cif_core.dic' version 2.4.2 from 2011-04-26.

Automatic conversion script
Id: cif_fix_values 4268 2015-11-12 08:31:59Z antanas 

 Adding full bibliography for 7118245--7118246.cif.
;
_cod_original_sg_symbol_H-M P2(1)/c
_cod_database_code 7118246

loop_
_symmetry_equiv_pos_as_xyz
'x, y, z'
'-x, y+1/2, -z+1/2'
'-x, -y, -z'
'x, -y-1/2, z-1/2'

loop_
_atom_site_label
_atom_site_type_symbol
_atom_site_fract_x
_atom_site_fract_y
_atom_site_fract_z
_atom_site_U_iso_or_equiv
_atom_site_adp_type
_atom_site_occupancy
_atom_site_symmetry_multiplicity
_atom_site_calc_flag
_atom_site_refinement_flags
Br1 Br 0.40949(8) 0.55082(8) 0.21379(3) 0.0507(4) Uani 1 1 d .
O1 O 0.9900(7) 0.2367(7) 0.0501(3) 0.078(2) Uani 1 1 d .
O2 O 0.9354(5) 0.4362(5) 0.0965(3) 0.0454(12) Uani 1 1 d .
O3 O 0.9675(4) 0.2353(5) 0.19074(19) 0.0437(12) Uani 1 1 d .
O4 O 0.6568(6) 0.4389(4) 0.0266(2) 0.0474(13) Uani 1 1 d .
H4A H 0.7365 0.4677 0.0436 0.071 Uiso 1 1 calc R
O5 O 0.6633(6) 0.5010(6) 0.3052(2) 0.0470(12) Uani 1 1 d .
C1 C 0.7305(6) 0.3097(6) 0.1486(2) 0.0266(12) Uani 1 1 d .
C2 C 0.8416(6) 0.3045(6) 0.1976(3) 0.0315(13) Uani 1 1 d .
C3 C 0.8209(6) 0.3649(7) 0.2503(3) 0.0345(14) Uani 1 1 d .
H3A H 0.8949 0.3584 0.2824 0.041 Uiso 1 1 calc R
C4 C 0.6900(7) 0.4350(6) 0.2554(3) 0.0343(14) Uani 1 1 d .
C5 C 0.5836(7) 0.4421(6) 0.2067(3) 0.0317(13) Uani 1 1 d .
C6 C 0.5973(6) 0.3747(6) 0.1549(2) 0.0288(12) Uani 1 1 d .
C7 C 0.4680(7) 0.3692(7) 0.1060(3) 0.0414(16) Uani 1 1 d .
H7A H 0.3812 0.3397 0.1218 0.050 Uiso 1 1 calc R
H7B H 0.4506 0.4675 0.0899 0.050 Uiso 1 1 calc R
C8 C 0.4895(7) 0.2655(7) 0.0581(3) 0.0424(16) Uani 1 1 d .
H8A H 0.4132 0.2827 0.0250 0.051 Uiso 1 1 calc R
H8B H 0.4792 0.1651 0.0713 0.051 Uiso 1 1 calc R
C9 C 0.6394(7) 0.2827(7) 0.0388(3) 0.0359(14) Uani 1 1 d .
C10 C 0.7641(6) 0.2387(6) 0.0912(2) 0.0276(13) Uani 1 1 d .
C11 C 0.7641(6) 0.0662(6) 0.0984(2) 0.0275(13) Uani 1 1 d .
C12 C 0.6830(7) 0.0039(7) 0.1372(3) 0.0332(13) Uani 1 1 d .
H12A H 0.6333 0.0651 0.1596 0.040 Uiso 1 1 calc R
C13 C 0.6736(8) -0.1483(8) 0.1436(3) 0.0461(17) Uani 1 1 d .
H13A H 0.6164 -0.1873 0.1695 0.055 Uiso 1 1 calc R
C14 C 0.7476(9) -0.2406(8) 0.1122(3) 0.053(2) Uani 1 1 d .
H14A H 0.7444 -0.3423 0.1171 0.064 Uiso 1 1 calc R
C15 C 0.8274(8) -0.1791(8) 0.0727(3) 0.0512(19) Uani 1 1 d .
H15A H 0.8756 -0.2410 0.0500 0.061 Uiso 1 1 calc R
C16 C 0.8376(8) -0.0278(7) 0.0659(3) 0.0438(17) Uani 1 1 d .
H16A H 0.8937 0.0106 0.0396 0.053 Uiso 1 1 calc R
C17 C 0.6506(9) 0.2003(8) -0.0162(3) 0.0514(19) Uani 1 1 d .
H17A H 0.5727 0.2307 -0.0462 0.077 Uiso 1 1 calc R
H17B H 0.6428 0.0964 -0.0094 0.077 Uiso 1 1 calc R
H17C H 0.7436 0.2212 -0.0281 0.077 Uiso 1 1 calc R
C18 C 0.9086(7) 0.2975(8) 0.0774(3) 0.0391(15) Uani 1 1 d .
C19 C 1.0736(9) 0.4985(11) 0.0859(5) 0.064(2) Uani 1 1 d .
H19A H 1.0827 0.5975 0.1006 0.096 Uiso 1 1 calc R
H19B H 1.0761 0.4993 0.0447 0.096 Uiso 1 1 calc R
H19C H 1.1534 0.4399 0.1052 0.096 Uiso 1 1 calc R
C20 C 1.0960(8) 0.2611(10) 0.2324(4) 0.066(2) Uani 1 1 d .
H20A H 1.1764 0.2050 0.2220 0.099 Uiso 1 1 calc R
H20B H 1.0782 0.2316 0.2703 0.099 Uiso 1 1 calc R
H20C H 1.1201 0.3642 0.2329 0.099 Uiso 1 1 calc R
C21 C 0.7651(11) 0.4821(11) 0.3571(3) 0.061(2) Uani 1 1 d .
H21A H 0.7314 0.5348 0.3883 0.091 Uiso 1 1 calc R
H21B H 0.8593 0.5195 0.3515 0.091 Uiso 1 1 calc R
H21C H 0.7735 0.3792 0.3667 0.091 Uiso 1 1 calc R

loop_
_atom_site_aniso_label
_atom_site_aniso_U_11
_atom_site_aniso_U_22
_atom_site_aniso_U_33
_atom_site_aniso_U_23
_atom_site_aniso_U_13
_atom_site_aniso_U_12
Br1 0.0393(5) 0.0612(6) 0.0541(6) -0.0049(3) 0.0149(4) 0.0154(3)
O1 0.069(4) 0.081(4) 0.099(5) -0.038(4) 0.057(4) -0.026(3)
O2 0.027(2) 0.036(3) 0.073(4) 0.002(2) 0.007(2) -0.0067(17)
O3 0.026(2) 0.054(3) 0.046(3) -0.016(2) -0.011(2) 0.0143(19)
O4 0.056(3) 0.035(3) 0.045(3) 0.011(2) -0.012(2) -0.003(2)
O5 0.048(3) 0.063(3) 0.033(3) -0.013(2) 0.015(2) -0.002(2)
C1 0.028(3) 0.026(3) 0.023(3) -0.006(2) -0.002(2) 0.003(2)
C2 0.031(3) 0.028(3) 0.033(3) -0.003(2) -0.002(2) 0.002(2)
C3 0.028(3) 0.046(4) 0.027(3) -0.005(3) -0.003(2) -0.001(3)
C4 0.037(3) 0.034(3) 0.032(3) -0.006(2) 0.007(3) -0.007(2)
C5 0.028(3) 0.032(3) 0.036(3) 0.000(2) 0.007(2) -0.004(2)
C6 0.028(3) 0.030(3) 0.027(3) 0.002(2) -0.001(2) 0.000(2)
C7 0.028(3) 0.047(4) 0.044(4) 0.002(3) -0.008(3) 0.010(3)
C8 0.038(3) 0.041(4) 0.041(4) 0.002(3) -0.017(3) -0.001(3)
C9 0.048(4) 0.028(3) 0.027(3) 0.000(2) -0.007(3) 0.004(3)
C10 0.028(3) 0.025(3) 0.028(3) -0.003(2) -0.004(2) 0.005(2)
C11 0.030(3) 0.029(3) 0.023(3) -0.001(2) 0.000(2) 0.005(2)
C12 0.038(3) 0.031(3) 0.029(3) -0.003(3) 0.000(3) 0.001(3)
C13 0.047(4) 0.039(4) 0.048(4) 0.006(3) -0.004(3) -0.003(3)
C14 0.076(5) 0.028(3) 0.046(4) -0.006(3) -0.017(4) 0.007(3)
C15 0.056(4) 0.037(4) 0.059(5) -0.013(3) 0.005(4) 0.015(3)
C16 0.046(4) 0.036(4) 0.050(4) -0.006(3) 0.007(3) 0.012(3)
C17 0.063(5) 0.055(4) 0.031(4) -0.008(3) -0.010(3) 0.011(4)
C18 0.043(4) 0.046(4) 0.028(3) 0.001(3) 0.002(3) 0.001(3)
C19 0.037(4) 0.060(5) 0.092(7) 0.013(5) 0.002(4) -0.016(4)
C20 0.045(4) 0.076(5) 0.065(5) -0.018(4) -0.028(4) 0.022(4)
C21 0.082(6) 0.075(5) 0.026(4) -0.004(4) 0.011(4) 0.013(5)

loop_
_atom_type_symbol
_atom_type_description
_atom_type_scat_dispersion_real
_atom_type_scat_dispersion_imag
_atom_type_scat_source
C C 0.0033 0.0016 'International Tables Vol C Tables 4.2.6.8 and 6.1.1.4'
H H 0.0000 0.0000 'International Tables Vol C Tables 4.2.6.8 and 6.1.1.4'
O O 0.0106 0.0060 'International Tables Vol C Tables 4.2.6.8 and 6.1.1.4'
Br Br -0.2901 2.4595 'International Tables Vol C Tables 4.2.6.8 and 6.1.1.4'

loop_
_geom_angle_atom_site_label_1
_geom_angle_atom_site_label_2
_geom_angle_atom_site_label_3
_geom_angle
C18 O2 C19 115.4(6)
C2 O3 C20 118.7(5)
C9 O4 H4A 109.5
C4 O5 C21 119.2(6)
C6 C1 C2 118.0(5)
C6 C1 C10 124.3(5)
C2 C1 C10 117.6(5)
O3 C2 C3 122.1(5)
O3 C2 C1 116.6(5)
C3 C2 C1 121.4(5)
C2 C3 C4 120.1(5)
C2 C3 H3A 119.9
C4 C3 H3A 119.9
O5 C4 C5 118.6(6)
O5 C4 C3 123.5(6)
C5 C4 C3 117.9(6)
C6 C5 C4 123.2(6)
C6 C5 Br1 119.9(5)
C4 C5 Br1 116.8(5)
C5 C6 C1 119.0(5)
C5 C6 C7 120.2(5)
C1 C6 C7 120.8(5)
C8 C7 C6 113.5(5)
C8 C7 H7A 108.9
C6 C7 H7A 108.9
C8 C7 H7B 108.9
C6 C7 H7B 108.9
H7A C7 H7B 107.7
C7 C8 C9 112.8(5)
C7 C8 H8A 109.0
C9 C8 H8A 109.0
C7 C8 H8B 109.0
C9 C8 H8B 109.0
H8A C8 H8B 107.8
O4 C9 C17 107.0(5)
O4 C9 C8 106.8(5)
C17 C9 C8 112.8(6)
O4 C9 C10 107.8(5)
C17 C9 C10 113.0(5)
C8 C9 C10 109.1(5)
C18 C10 C1 109.7(5)
C18 C10 C11 112.8(5)
C1 C10 C11 108.5(5)
C18 C10 C9 107.6(5)
C1 C10 C9 109.6(4)
C11 C10 C9 108.7(4)
C12 C11 C16 117.8(6)
C12 C11 C10 119.1(5)
C16 C11 C10 123.1(6)
C11 C12 C13 121.7(6)
C11 C12 H12A 119.2
C13 C12 H12A 119.2
C14 C13 C12 120.4(7)
C14 C13 H13A 119.8
C12 C13 H13A 119.8
C13 C14 C15 118.2(6)
C13 C14 H14A 120.9
C15 C14 H14A 120.9
C14 C15 C16 121.9(7)
C14 C15 H15A 119.1
C16 C15 H15A 119.1
C11 C16 C15 120.0(7)
C11 C16 H16A 120.0
C15 C16 H16A 120.0
C9 C17 H17A 109.5
C9 C17 H17B 109.5
H17A C17 H17B 109.5
C9 C17 H17C 109.5
H17A C17 H17C 109.5
H17B C17 H17C 109.5
O1 C18 O2 120.7(6)
O1 C18 C10 126.7(6)
O2 C18 C10 112.4(5)
O2 C19 H19A 109.5
O2 C19 H19B 109.5
H19A C19 H19B 109.5
O2 C19 H19C 109.5
H19A C19 H19C 109.5
H19B C19 H19C 109.5
O3 C20 H20A 109.5
O3 C20 H20B 109.5
H20A C20 H20B 109.5
O3 C20 H20C 109.5
H20A C20 H20C 109.5
H20B C20 H20C 109.5
O5 C21 H21A 109.5
O5 C21 H21B 109.5
H21A C21 H21B 109.5
O5 C21 H21C 109.5
H21A C21 H21C 109.5
H21B C21 H21C 109.5

loop_
_geom_bond_atom_site_label_1
_geom_bond_atom_site_label_2
_geom_bond_distance
Br1 C5 1.913(6)
O1 C18 1.192(8)
O2 C18 1.344(8)
O2 C19 1.450(9)
O3 C2 1.351(7)
O3 C20 1.426(8)
O4 C9 1.458(8)
O4 H4A 0.8200
O5 C4 1.360(8)
O5 C21 1.417(10)
C1 C6 1.390(8)
C1 C2 1.408(8)
C1 C10 1.555(8)
C2 C3 1.381(8)
C3 C4 1.385(9)
C3 H3A 0.9300
C4 C5 1.377(9)
C5 C6 1.374(9)
C6 C7 1.512(8)
C7 C8 1.493(9)
C7 H7A 0.9700
C7 H7B 0.9700
C8 C9 1.527(9)
C8 H8A 0.9700
C8 H8B 0.9700
C9 C17 1.498(9)
C9 C10 1.588(8)
C10 C18 1.516(9)
C10 C11 1.573(7)
C11 C12 1.380(9)
C11 C16 1.385(9)
C12 C13 1.393(10)
C12 H12A 0.9300
C13 C14 1.363(11)
C13 H13A 0.9300
C14 C15 1.381(11)
C14 H14A 0.9300
C15 C16 1.386(10)
C15 H15A 0.9300
C16 H16A 0.9300
C17 H17A 0.9600
C17 H17B 0.9600
C17 H17C 0.9600
C19 H19A 0.9600
C19 H19B 0.9600
C19 H19C 0.9600
C20 H20A 0.9600
C20 H20B 0.9600
C20 H20C 0.9600
C21 H21A 0.9600
C21 H21B 0.9600
C21 H21C 0.9600

loop_
_geom_torsion_atom_site_label_1
_geom_torsion_atom_site_label_2
_geom_torsion_atom_site_label_3
_geom_torsion_atom_site_label_4
_geom_torsion
C20 O3 C2 C3 -18.4(9)
C20 O3 C2 C1 162.8(6)
C6 C1 C2 O3 177.3(5)
C10 C1 C2 O3 -1.2(8)
C6 C1 C2 C3 -1.4(9)
C10 C1 C2 C3 -180.0(5)
O3 C2 C3 C4 180.0(6)
C1 C2 C3 C4 -1.3(9)
C21 O5 C4 C5 173.7(7)
C21 O5 C4 C3 -8.6(10)
C2 C3 C4 O5 -177.8(6)
C2 C3 C4 C5 -0.1(9)
O5 C4 C5 C6 -177.6(5)
C3 C4 C5 C6 4.6(9)
O5 C4 C5 Br1 1.8(7)
C3 C4 C5 Br1 -176.0(4)
C4 C5 C6 C1 -7.4(9)
Br1 C5 C6 C1 173.2(4)
C4 C5 C6 C7 171.5(6)
Br1 C5 C6 C7 -7.9(8)
C2 C1 C6 C5 5.6(8)
C10 C1 C6 C5 -176.0(5)
C2 C1 C6 C7 -173.3(5)
C10 C1 C6 C7 5.2(9)
C5 C6 C7 C8 -167.4(6)
C1 C6 C7 C8 11.4(9)
C6 C7 C8 C9 -46.7(8)
C7 C8 C9 O4 -51.8(6)
C7 C8 C9 C17 -169.1(5)
C7 C8 C9 C10 64.5(7)
C6 C1 C10 C18 130.4(6)
C2 C1 C10 C18 -51.2(7)
C6 C1 C10 C11 -106.1(6)
C2 C1 C10 C11 72.4(6)
C6 C1 C10 C9 12.4(8)
C2 C1 C10 C9 -169.1(5)
O4 C9 C10 C18 -48.4(6)
C17 C9 C10 C18 69.7(7)
C8 C9 C10 C18 -164.0(5)
O4 C9 C10 C1 70.8(6)
C17 C9 C10 C1 -171.1(6)
C8 C9 C10 C1 -44.8(6)
O4 C9 C10 C11 -170.8(5)
C17 C9 C10 C11 -52.7(7)
C8 C9 C10 C11 73.6(6)
C18 C10 C11 C12 147.5(5)
C1 C10 C11 C12 25.8(7)
C9 C10 C11 C12 -93.3(6)
C18 C10 C11 C16 -35.1(8)
C1 C10 C11 C16 -156.8(6)
C9 C10 C11 C16 84.1(7)
C16 C11 C12 C13 -0.4(9)
C10 C11 C12 C13 177.1(5)
C11 C12 C13 C14 1.3(10)
C12 C13 C14 C15 -2.2(10)
C13 C14 C15 C16 2.2(11)
C12 C11 C16 C15 0.4(10)
C10 C11 C16 C15 -177.0(6)
C14 C15 C16 C11 -1.3(12)
C19 O2 C18 O1 -4.9(10)
C19 O2 C18 C10 178.7(6)
C1 C10 C18 O1 153.3(7)
C11 C10 C18 O1 32.3(9)
C9 C10 C18 O1 -87.6(8)
C1 C10 C18 O2 -30.7(7)
C11 C10 C18 O2 -151.7(5)
C9 C10 C18 O2 88.5(6)
